data_7025757
loop_
_publ_author_name
'Hollingsworth, Nathan'
'Kociok-K\"ohn, Gabriele'
'Molloy, Kieran C.'
'Sudlow, Anna L.'

_publ_section_title
;
 The synthesis and reaction chemistry of new amino-functionalised tin(II)
 alkoxides.
;
_journal_issue 23
_journal_name_full 'Dalton transactions (Cambridge, England : 2003)'
_journal_page_first 5446
_journal_page_last 5452
_journal_paper_doi 10.1039/c003178j
_journal_volume 39
_journal_year 2010
_chemical_formula_moiety 'C32 H72 N6 O2 Sn'
_chemical_formula_sum 'C32 H72 N6 O2 Sn'
_chemical_formula_weight 691.65
_chemical_name_systematic
;
?
;
_space_group_IT_number 14
_symmetry_cell_setting monoclinic
_symmetry_space_group_name_Hall '-P 2ybc'
_symmetry_space_group_name_H-M 'P 1 21/c 1'
_atom_sites_solution_hydrogens geom
_atom_sites_solution_primary direct
_atom_sites_solution_secondary difmap
_audit_creation_method SHELXL-97
_cell_angle_alpha 90.00
_cell_angle_beta 90.2600(10)
_cell_angle_gamma 90.00
_cell_formula_units_Z 4
_cell_length_a 10.8403(3)
_cell_length_b 15.7120(4)
_cell_length_c 23.5523(6)
_cell_measurement_reflns_used 168049
_cell_measurement_temperature 150(2)
_cell_measurement_theta_max 27.485
_cell_measurement_theta_min 2.910
_cell_volume 4011.45(18)
_computing_cell_refinement 'HKL Scalepack (Otwinski & Minor, 1997)'
_computing_data_collection 'Collect (Nonius BV, 1997-2000)'
_computing_data_reduction
;
DENZO-SCALEPACK Z. Otwinowski and W. Minor, "
Processing of X-ray Diffraction Data Collected in Oscillation Mode ",
Methods in Enzymology, Volume 276: Macromolecular Crystallography,
part A, p.307-326, 1997,C.W. Carter, Jr. & R. M. Sweet, Eds., Academic Press.
;
_computing_molecular_graphics 'ORTEP3 for Windows - Farrugia, L. J. J. Appl. Crystallogr. 1997, 30, 565'
_computing_publication_material
;
'WinGX publication routines, Farrugia,
L. J., J. Appl. Crystallogr., 1999, 32, 837-838
;
_computing_structure_refinement
;
SHELXL97 -Program for Crystal Structure Analysis (Release 97-2).
Sheldrick, G.M., Institut f\"ur Anorganische Chemie der Universit\"at,
Tammanstrasse 4, D-3400 G\"ottingen, Germany, 1998
;
_computing_structure_solution
;
SIR97- Altomare A., Burla M.C., Camalli M., Cascarano G.L., Giacovazzo C. ,
Guagliardi A., Moliterni A.G.G., Polidori G.,Spagna R.
(1999) J. Appl. Cryst. 32, 115-119
;
_diffrn_ambient_temperature 150(2)
_diffrn_measured_fraction_theta_full 0.983
_diffrn_measured_fraction_theta_max 0.983
_diffrn_measurement_device_type 'Nonius Kappa CCD'
_diffrn_measurement_method '472 1.2 degree images with \w scans'
_diffrn_radiation_monochromator graphite
_diffrn_radiation_source 'fine-focus sealed tube'
_diffrn_radiation_type MoK\a
_diffrn_radiation_wavelength 0.71073
_diffrn_reflns_av_R_equivalents 0.0616
_diffrn_reflns_av_sigmaI/netI 0.0513
_diffrn_reflns_limit_h_max 14
_diffrn_reflns_limit_h_min -14
_diffrn_reflns_limit_k_max 20
_diffrn_reflns_limit_k_min -20
_diffrn_reflns_limit_l_max 30
_diffrn_reflns_limit_l_min -30
_diffrn_reflns_number 51714
_diffrn_reflns_theta_full 27.47
_diffrn_reflns_theta_max 27.47
_diffrn_reflns_theta_min 3.12
_diffrn_standards_decay_% 0
_diffrn_standards_number 0
_exptl_absorpt_coefficient_mu 0.669
_exptl_absorpt_correction_T_max 0.9361
_exptl_absorpt_correction_T_min 0.8246
_exptl_absorpt_correction_type multi-scan
_exptl_absorpt_process_details
;
multi-scan from symmetry-related measurements
Sortav (Blessing 1995)
;
_exptl_crystal_density_diffrn 1.145
_exptl_crystal_density_method 'not measured'
_exptl_crystal_F_000 1488
_exptl_crystal_size_max 0.30
_exptl_crystal_size_mid 0.20
_exptl_crystal_size_min 0.10
_refine_diff_density_max 0.710
_refine_diff_density_min -0.605
_refine_diff_density_rms 0.080
_refine_ls_extinction_method none
_refine_ls_goodness_of_fit_ref 1.088
_refine_ls_hydrogen_treatment mixed
_refine_ls_matrix_type full
_refine_ls_number_parameters 412
_refine_ls_number_reflns 9014
_refine_ls_number_restraints 3
_refine_ls_restrained_S_all 1.089
_refine_ls_R_factor_all 0.0715
_refine_ls_R_factor_gt 0.0450
_refine_ls_shift/su_max 0.002
_refine_ls_shift/su_mean 0.000
_refine_ls_structure_factor_coef Fsqd
_refine_ls_weighting_details 'calc w=1/[\s^2^(Fo^2^)+(0.0172P)^2^+5.6451P] where P=(Fo^2^+2Fc^2^)/3'
_refine_ls_weighting_scheme calc
_refine_ls_wR_factor_gt 0.0810
_refine_ls_wR_factor_ref 0.0905
_reflns_number_gt 6829
_reflns_number_total 9014
_reflns_threshold_expression >2sigma(I)
_cod_data_source_file c003178j.txt
_cod_data_source_block k08kcm20
_cod_database_code 7025757

loop_
_symmetry_equiv_pos_as_xyz
'x, y, z'
'-x, y+1/2, -z+1/2'
'-x, -y, -z'
'x, -y-1/2, z-1/2'

loop_
_atom_site_label
_atom_site_type_symbol
_atom_site_fract_x
_atom_site_fract_y
_atom_site_fract_z
_atom_site_U_iso_or_equiv
_atom_site_adp_type
_atom_site_occupancy
_atom_site_symmetry_multiplicity
_atom_site_calc_flag
_atom_site_refinement_flags
Sn Sn 0.443499(19) 0.209377(13) 0.315582(8) 0.02864(7) Uani 1 1 d .
O1 O 0.48347(18) 0.27414(13) 0.38996(8) 0.0297(5) Uani 1 1 d .
O2 O 0.36675(18) 0.32070(13) 0.28409(8) 0.0301(5) Uani 1 1 d .
N1 N 0.2605(2) 0.18983(18) 0.37735(10) 0.0305(6) Uani 1 1 d .
H1 H 0.224(3) 0.236(2) 0.3760(13) 0.029(9) Uiso 1 1 d .
N2 N 0.5789(2) 0.19069(17) 0.48215(10) 0.0352(6) Uani 1 1 d D
H2 H 0.605(3) 0.196(2) 0.4483(9) 0.046(10) Uiso 1 1 d D
N3 N 0.2432(2) 0.36342(17) 0.39899(11) 0.0337(6) Uani 1 1 d D
H3 H 0.281(3) 0.375(2) 0.3684(9) 0.031(9) Uiso 1 1 d D
N4 N 0.6176(2) 0.28831(17) 0.27836(10) 0.0291(5) Uani 1 1 d .
H4 H 0.632(3) 0.328(2) 0.3034(14) 0.035(9) Uiso 1 1 d .
N5 N 0.3107(3) 0.33970(18) 0.17081(11) 0.0346(6) Uani 1 1 d .
H5 H 0.279(3) 0.304(2) 0.1971(15) 0.046(10) Uiso 1 1 d .
N6 N 0.5592(3) 0.43891(17) 0.33527(10) 0.0330(6) Uani 1 1 d D
H6 H 0.527(2) 0.4065(16) 0.3592(10) 0.021(8) Uiso 1 1 d D
C1 C 0.4063(3) 0.2680(2) 0.43827(11) 0.0307(7) Uani 1 1 d .
C2 C 0.3210(3) 0.1906(2) 0.43359(12) 0.0329(7) Uani 1 1 d .
H2A H 0.3695 0.1378 0.4388 0.039 Uiso 1 1 calc R
H2B H 0.2578 0.1931 0.4637 0.039 Uiso 1 1 calc R
C3 C 0.1729(3) 0.1196(2) 0.36463(13) 0.0363(7) Uani 1 1 d .
C4 C 0.2408(3) 0.0348(2) 0.36168(16) 0.0478(9) Uani 1 1 d .
H4A H 0.3060 0.0382 0.3331 0.072 Uiso 1 1 calc R
H4B H 0.1826 -0.0103 0.3512 0.072 Uiso 1 1 calc R
H4C H 0.2775 0.0220 0.3988 0.072 Uiso 1 1 calc R
C5 C 0.1181(3) 0.1408(2) 0.30643(14) 0.0429(8) Uani 1 1 d .
H5A H 0.0752 0.1957 0.3083 0.064 Uiso 1 1 calc R
H5B H 0.0596 0.0963 0.2953 0.064 Uiso 1 1 calc R
H5C H 0.1844 0.1442 0.2784 0.064 Uiso 1 1 calc R
C6 C 0.0689(3) 0.1154(3) 0.40869(15) 0.0507(9) Uani 1 1 d .
H6A H 0.1033 0.0990 0.4456 0.076 Uiso 1 1 calc R
H6B H 0.0075 0.0733 0.3967 0.076 Uiso 1 1 calc R
H6C H 0.0296 0.1714 0.4119 0.076 Uiso 1 1 calc R
C7 C 0.4908(3) 0.2592(2) 0.49092(12) 0.0335(7) Uani 1 1 d .
H7A H 0.5354 0.3133 0.4975 0.040 Uiso 1 1 calc R
H7B H 0.4402 0.2469 0.5248 0.040 Uiso 1 1 calc R
C8 C 0.6846(3) 0.1861(2) 0.52173(13) 0.0395(8) Uani 1 1 d .
C9 C 0.7621(3) 0.1112(2) 0.50271(14) 0.0495(9) Uani 1 1 d .
H9A H 0.7121 0.0593 0.5036 0.074 Uiso 1 1 calc R
H9B H 0.8330 0.1047 0.5283 0.074 Uiso 1 1 calc R
H9C H 0.7913 0.1212 0.4640 0.074 Uiso 1 1 calc R
C10 C 0.7633(4) 0.2663(3) 0.5202(2) 0.0819(16) Uani 1 1 d .
H10A H 0.7942 0.2750 0.4816 0.123 Uiso 1 1 calc R
H10B H 0.8330 0.2601 0.5464 0.123 Uiso 1 1 calc R
H10C H 0.7132 0.3153 0.5315 0.123 Uiso 1 1 calc R
C11 C 0.6351(4) 0.1699(3) 0.58103(14) 0.0660(13) Uani 1 1 d .
H11A H 0.5877 0.2194 0.5936 0.099 Uiso 1 1 calc R
H11B H 0.7041 0.1601 0.6072 0.099 Uiso 1 1 calc R
H11C H 0.5816 0.1196 0.5804 0.099 Uiso 1 1 calc R
C12 C 0.3312(3) 0.3507(2) 0.44555(12) 0.0339(7) Uani 1 1 d .
H12A H 0.2859 0.3483 0.4819 0.041 Uiso 1 1 calc R
H12B H 0.3884 0.3997 0.4472 0.041 Uiso 1 1 calc R
C13 C 0.1456(3) 0.4280(2) 0.40589(14) 0.0391(8) Uani 1 1 d .
C14 C 0.1941(3) 0.5168(2) 0.42052(16) 0.0476(9) Uani 1 1 d .
H14A H 0.2390 0.5147 0.4567 0.071 Uiso 1 1 calc R
H14B H 0.1247 0.5564 0.4237 0.071 Uiso 1 1 calc R
H14C H 0.2498 0.5362 0.3905 0.071 Uiso 1 1 calc R
C15 C 0.0559(3) 0.3979(3) 0.45223(17) 0.0566(10) Uani 1 1 d .
H15A H 0.0258 0.3407 0.4429 0.085 Uiso 1 1 calc R
H15B H -0.0141 0.4372 0.4543 0.085 Uiso 1 1 calc R
H15C H 0.0988 0.3965 0.4889 0.085 Uiso 1 1 calc R
C16 C 0.0780(4) 0.4315(3) 0.34873(16) 0.0578(11) Uani 1 1 d .
H16A H 0.1354 0.4500 0.3191 0.087 Uiso 1 1 calc R
H16B H 0.0094 0.4720 0.3511 0.087 Uiso 1 1 calc R
H16C H 0.0460 0.3749 0.3393 0.087 Uiso 1 1 calc R
C17 C 0.4407(3) 0.3784(2) 0.25275(12) 0.0309(7) Uani 1 1 d .
C18 C 0.5582(3) 0.3349(2) 0.23124(12) 0.0302(7) Uani 1 1 d .
H18A H 0.5371 0.2948 0.2002 0.036 Uiso 1 1 calc R
H18B H 0.6157 0.3781 0.2161 0.036 Uiso 1 1 calc R
C19 C 0.7352(3) 0.2429(2) 0.26714(13) 0.0360(7) Uani 1 1 d .
C20 C 0.7161(3) 0.1732(2) 0.22287(15) 0.0469(9) Uani 1 1 d .
H20A H 0.6500 0.1351 0.2352 0.070 Uiso 1 1 calc R
H20B H 0.7927 0.1407 0.2186 0.070 Uiso 1 1 calc R
H20C H 0.6936 0.1991 0.1864 0.070 Uiso 1 1 calc R
C21 C 0.8356(3) 0.3040(2) 0.24696(16) 0.0488(9) Uani 1 1 d .
H21A H 0.8118 0.3281 0.2101 0.073 Uiso 1 1 calc R
H21B H 0.9136 0.2731 0.2431 0.073 Uiso 1 1 calc R
H21C H 0.8456 0.3500 0.2747 0.073 Uiso 1 1 calc R
C22 C 0.7735(3) 0.2035(3) 0.32407(15) 0.0504(9) Uani 1 1 d .
H22A H 0.7828 0.2486 0.3525 0.076 Uiso 1 1 calc R
H22B H 0.8521 0.1735 0.3196 0.076 Uiso 1 1 calc R
H22C H 0.7100 0.1632 0.3364 0.076 Uiso 1 1 calc R
C23 C 0.3644(3) 0.4109(2) 0.20198(12) 0.0347(7) Uani 1 1 d .
H23A H 0.2979 0.4487 0.2157 0.042 Uiso 1 1 calc R
H23B H 0.4180 0.4444 0.1764 0.042 Uiso 1 1 calc R
C24 C 0.2080(3) 0.3599(2) 0.13155(13) 0.0379(8) Uani 1 1 d .
C25 C 0.2565(4) 0.4177(3) 0.08486(14) 0.0555(10) Uani 1 1 d .
H25A H 0.2819 0.4723 0.1013 0.083 Uiso 1 1 calc R
H25B H 0.1914 0.4273 0.0566 0.083 Uiso 1 1 calc R
H25C H 0.3275 0.3906 0.0666 0.083 Uiso 1 1 calc R
C26 C 0.1667(4) 0.2758(2) 0.10559(17) 0.0562(10) Uani 1 1 d .
H26A H 0.2374 0.2478 0.0877 0.084 Uiso 1 1 calc R
H26B H 0.1028 0.2865 0.0769 0.084 Uiso 1 1 calc R
H26C H 0.1334 0.2390 0.1354 0.084 Uiso 1 1 calc R
C27 C 0.0991(3) 0.4030(3) 0.16103(18) 0.0597(11) Uani 1 1 d .
H27A H 0.0738 0.3688 0.1938 0.089 Uiso 1 1 calc R
H27B H 0.0300 0.4080 0.1343 0.089 Uiso 1 1 calc R
H27C H 0.1238 0.4598 0.1739 0.089 Uiso 1 1 calc R
C28 C 0.4722(3) 0.4576(2) 0.28915(12) 0.0336(7) Uani 1 1 d .
H28A H 0.5080 0.5020 0.2644 0.040 Uiso 1 1 calc R
H28B H 0.3951 0.4807 0.3055 0.040 Uiso 1 1 calc R
C29 C 0.6227(3) 0.5105(2) 0.36323(13) 0.0361(7) Uani 1 1 d .
C30 C 0.7118(3) 0.5510(2) 0.32132(15) 0.0504(9) Uani 1 1 d .
H30A H 0.7664 0.5071 0.3058 0.076 Uiso 1 1 calc R
H30B H 0.7613 0.5943 0.3408 0.076 Uiso 1 1 calc R
H30C H 0.6651 0.5775 0.2903 0.076 Uiso 1 1 calc R
C31 C 0.6967(4) 0.4712(3) 0.41224(15) 0.0515(10) Uani 1 1 d .
H31A H 0.6400 0.4443 0.4391 0.077 Uiso 1 1 calc R
H31B H 0.7438 0.5158 0.4317 0.077 Uiso 1 1 calc R
H31C H 0.7535 0.4283 0.3972 0.077 Uiso 1 1 calc R
C32 C 0.5356(4) 0.5775(2) 0.38663(17) 0.0552(10) Uani 1 1 d .
H32A H 0.4876 0.6024 0.3554 0.083 Uiso 1 1 calc R
H32B H 0.5836 0.6223 0.4055 0.083 Uiso 1 1 calc R
H32C H 0.4796 0.5512 0.4140 0.083 Uiso 1 1 calc R

loop_
_atom_site_aniso_label
_atom_site_aniso_U_11
_atom_site_aniso_U_22
_atom_site_aniso_U_33
_atom_site_aniso_U_23
_atom_site_aniso_U_13
_atom_site_aniso_U_12
Sn 0.03185(11) 0.02930(12) 0.02478(10) -0.00009(9) 0.00092(7) 0.00000(10)
O1 0.0344(11) 0.0337(12) 0.0211(9) -0.0008(8) 0.0006(8) -0.0048(9)
O2 0.0319(11) 0.0319(12) 0.0265(10) 0.0030(9) -0.0010(8) 0.0004(9)
N1 0.0328(14) 0.0305(16) 0.0280(13) 0.0016(11) -0.0023(10) -0.0003(12)
N2 0.0420(15) 0.0425(17) 0.0212(12) -0.0007(11) -0.0022(11) 0.0051(13)
N3 0.0362(15) 0.0372(16) 0.0278(13) -0.0018(12) 0.0012(11) 0.0048(12)
N4 0.0311(13) 0.0315(14) 0.0246(12) -0.0012(12) -0.0008(9) 0.0025(12)
N5 0.0405(16) 0.0347(16) 0.0287(13) 0.0032(12) -0.0084(11) 0.0013(13)
N6 0.0432(16) 0.0306(15) 0.0251(13) 0.0022(11) -0.0040(11) -0.0069(12)
C1 0.0345(17) 0.0364(18) 0.0214(13) -0.0007(12) 0.0020(11) 0.0010(14)
C2 0.0341(17) 0.039(2) 0.0251(14) 0.0040(13) 0.0003(12) -0.0027(14)
C3 0.0331(17) 0.0384(19) 0.0374(17) 0.0001(14) 0.0000(13) -0.0046(15)
C4 0.047(2) 0.035(2) 0.062(2) 0.0020(17) -0.0031(17) -0.0084(17)
C5 0.0341(18) 0.053(2) 0.0415(18) -0.0075(16) -0.0029(14) 0.0005(16)
C6 0.043(2) 0.060(3) 0.049(2) -0.0048(19) 0.0092(16) -0.0160(19)
C7 0.0393(18) 0.0372(18) 0.0240(14) 0.0003(13) -0.0020(12) 0.0003(15)
C8 0.046(2) 0.041(2) 0.0314(16) -0.0015(14) -0.0108(14) 0.0078(16)
C9 0.052(2) 0.061(3) 0.0356(18) -0.0024(17) -0.0011(15) 0.0147(19)
C10 0.064(3) 0.057(3) 0.124(4) 0.007(3) -0.042(3) -0.008(2)
C11 0.081(3) 0.092(3) 0.0254(17) -0.0008(19) -0.0054(18) 0.043(3)
C12 0.0379(18) 0.0359(18) 0.0280(15) -0.0036(13) -0.0015(12) 0.0022(15)
C13 0.0386(19) 0.038(2) 0.0405(18) -0.0039(15) -0.0016(14) 0.0057(15)
C14 0.050(2) 0.038(2) 0.055(2) -0.0049(17) -0.0053(17) 0.0068(17)
C15 0.044(2) 0.060(3) 0.065(3) -0.005(2) 0.0141(18) 0.0051(19)
C16 0.054(2) 0.061(3) 0.058(2) -0.012(2) -0.0177(18) 0.020(2)
C17 0.0361(17) 0.0320(17) 0.0246(14) 0.0031(13) -0.0018(12) -0.0007(14)
C18 0.0348(17) 0.0331(18) 0.0226(14) 0.0026(12) -0.0016(12) -0.0019(14)
C19 0.0309(17) 0.0405(19) 0.0365(17) 0.0015(14) 0.0017(13) 0.0023(14)
C20 0.043(2) 0.047(2) 0.050(2) -0.0103(17) 0.0087(16) 0.0066(17)
C21 0.0314(18) 0.062(3) 0.053(2) 0.0048(18) 0.0021(15) -0.0036(17)
C22 0.0369(19) 0.068(3) 0.0463(19) 0.0104(19) -0.0009(15) 0.0142(19)
C23 0.0422(19) 0.0330(18) 0.0289(15) 0.0033(13) -0.0052(13) 0.0031(15)
C24 0.0388(18) 0.0378(19) 0.0369(17) 0.0023(14) -0.0090(14) 0.0034(15)
C25 0.070(3) 0.063(3) 0.0335(18) 0.0122(18) -0.0157(17) -0.002(2)
C26 0.059(2) 0.051(3) 0.058(2) 0.0027(19) -0.0247(19) -0.001(2)
C27 0.040(2) 0.070(3) 0.069(3) 0.001(2) -0.0057(18) 0.012(2)
C28 0.0399(18) 0.0307(17) 0.0302(15) 0.0028(13) -0.0031(13) -0.0004(14)
C29 0.0432(19) 0.0332(18) 0.0317(16) -0.0031(14) -0.0042(13) -0.0052(15)
C30 0.054(2) 0.050(2) 0.046(2) 0.0036(17) -0.0017(17) -0.0157(19)
C31 0.060(2) 0.055(2) 0.0393(19) 0.0020(17) -0.0149(17) -0.012(2)
C32 0.056(2) 0.049(2) 0.060(2) -0.0217(19) -0.0060(19) -0.0022(19)

loop_
_atom_type_symbol
_atom_type_description
_atom_type_scat_dispersion_real
_atom_type_scat_dispersion_imag
_atom_type_scat_source
C C 0.0033 0.0016 'International Tables Vol C Tables 4.2.6.8 and 6.1.1.4'
H H 0.0000 0.0000 'International Tables Vol C Tables 4.2.6.8 and 6.1.1.4'
O O 0.0106 0.0060 'International Tables Vol C Tables 4.2.6.8 and 6.1.1.4'
N N 0.0061 0.0033 'International Tables Vol C Tables 4.2.6.8 and 6.1.1.4'
Sn Sn -0.6537 1.4246 'International Tables Vol C Tables 4.2.6.8 and 6.1.1.4'

loop_
_geom_angle_atom_site_label_1
_geom_angle_atom_site_label_2
_geom_angle_atom_site_label_3
_geom_angle
O1 Sn O2 88.29(8)
O1 Sn N4 83.93(8)
O2 Sn N4 75.57(8)
O1 Sn N1 74.33(8)
O2 Sn N1 89.63(9)
N4 Sn N1 154.09(9)
C1 O1 Sn 121.56(17)
C17 O2 Sn 119.90(17)
C2 N1 C3 118.0(2)
C2 N1 Sn 99.87(17)
C3 N1 Sn 119.02(19)
C2 N1 H1 104(2)
C3 N1 H1 110(2)
Sn N1 H1 105(2)
C7 N2 C8 117.1(2)
C7 N2 H2 106(2)
C8 N2 H2 110(2)
C12 N3 C13 118.5(2)
C12 N3 H3 111(2)
C13 N3 H3 107(2)
C18 N4 C19 118.5(2)
C18 N4 Sn 100.82(17)
C19 N4 Sn 119.2(2)
C18 N4 H4 104(2)
C19 N4 H4 108(2)
Sn N4 H4 105(2)
C23 N5 C24 116.6(3)
C23 N5 H5 106(2)
C24 N5 H5 106(2)
C28 N6 C29 118.5(2)
C28 N6 H6 111(2)
C29 N6 H6 111(2)
O1 C1 C2 110.8(2)
O1 C1 C12 110.2(2)
C2 C1 C12 111.0(3)
O1 C1 C7 107.5(2)
C2 C1 C7 110.0(2)
C12 C1 C7 107.3(2)
N1 C2 C1 109.7(2)
N1 C2 H2A 109.7
C1 C2 H2A 109.7
N1 C2 H2B 109.7
C1 C2 H2B 109.7
H2A C2 H2B 108.2
N1 C3 C4 110.5(3)
N1 C3 C5 105.3(3)
C4 C3 C5 109.6(3)
N1 C3 C6 111.5(3)
C4 C3 C6 110.4(3)
C5 C3 C6 109.4(3)
C3 C4 H4A 109.5
C3 C4 H4B 109.5
H4A C4 H4B 109.5
C3 C4 H4C 109.5
H4A C4 H4C 109.5
H4B C4 H4C 109.5
C3 C5 H5A 109.5
C3 C5 H5B 109.5
H5A C5 H5B 109.5
C3 C5 H5C 109.5
H5A C5 H5C 109.5
H5B C5 H5C 109.5
C3 C6 H6A 109.5
C3 C6 H6B 109.5
H6A C6 H6B 109.5
C3 C6 H6C 109.5
H6A C6 H6C 109.5
H6B C6 H6C 109.5
N2 C7 C1 109.8(2)
N2 C7 H7A 109.7
C1 C7 H7A 109.7
N2 C7 H7B 109.7
C1 C7 H7B 109.7
H7A C7 H7B 108.2
N2 C8 C9 106.3(3)
N2 C8 C11 108.2(3)
C9 C8 C11 109.9(3)
N2 C8 C10 112.2(3)
C9 C8 C10 108.9(3)
C11 C8 C10 111.2(4)
C8 C9 H9A 109.5
C8 C9 H9B 109.5
H9A C9 H9B 109.5
C8 C9 H9C 109.5
H9A C9 H9C 109.5
H9B C9 H9C 109.5
C8 C10 H10A 109.5
C8 C10 H10B 109.5
H10A C10 H10B 109.5
C8 C10 H10C 109.5
H10A C10 H10C 109.5
H10B C10 H10C 109.5
C8 C11 H11A 109.5
C8 C11 H11B 109.5
H11A C11 H11B 109.5
C8 C11 H11C 109.5
H11A C11 H11C 109.5
H11B C11 H11C 109.5
N3 C12 C1 112.0(2)
N3 C12 H12A 109.2
C1 C12 H12A 109.2
N3 C12 H12B 109.2
C1 C12 H12B 109.2
H12A C12 H12B 107.9
N3 C13 C14 114.0(3)
N3 C13 C16 105.6(3)
C14 C13 C16 109.1(3)
N3 C13 C15 108.8(3)
C14 C13 C15 109.8(3)
C16 C13 C15 109.4(3)
C13 C14 H14A 109.5
C13 C14 H14B 109.5
H14A C14 H14B 109.5
C13 C14 H14C 109.5
H14A C14 H14C 109.5
H14B C14 H14C 109.5
C13 C15 H15A 109.5
C13 C15 H15B 109.5
H15A C15 H15B 109.5
C13 C15 H15C 109.5
H15A C15 H15C 109.5
H15B C15 H15C 109.5
C13 C16 H16A 109.5
C13 C16 H16B 109.5
H16A C16 H16B 109.5
C13 C16 H16C 109.5
H16A C16 H16C 109.5
H16B C16 H16C 109.5
O2 C17 C18 111.0(2)
O2 C17 C23 108.3(2)
C18 C17 C23 109.6(2)
O2 C17 C28 110.4(2)
C18 C17 C28 111.1(2)
C23 C17 C28 106.3(2)
N4 C18 C17 109.5(2)
N4 C18 H18A 109.8
C17 C18 H18A 109.8
N4 C18 H18B 109.8
C17 C18 H18B 109.8
H18A C18 H18B 108.2
N4 C19 C20 110.7(3)
N4 C19 C21 111.5(3)
C20 C19 C21 109.4(3)
N4 C19 C22 105.5(2)
C20 C19 C22 110.0(3)
C21 C19 C22 109.6(3)
C19 C20 H20A 109.5
C19 C20 H20B 109.5
H20A C20 H20B 109.5
C19 C20 H20C 109.5
H20A C20 H20C 109.5
H20B C20 H20C 109.5
C19 C21 H21A 109.5
C19 C21 H21B 109.5
H21A C21 H21B 109.5
C19 C21 H21C 109.5
H21A C21 H21C 109.5
H21B C21 H21C 109.5
C19 C22 H22A 109.5
C19 C22 H22B 109.5
H22A C22 H22B 109.5
C19 C22 H22C 109.5
H22A C22 H22C 109.5
H22B C22 H22C 109.5
N5 C23 C17 110.4(2)
N5 C23 H23A 109.6
C17 C23 H23A 109.6
N5 C23 H23B 109.6
C17 C23 H23B 109.6
H23A C23 H23B 108.1
N5 C24 C25 108.6(3)
N5 C24 C26 106.5(3)
C25 C24 C26 109.2(3)
N5 C24 C27 113.0(3)
C25 C24 C27 109.5(3)
C26 C24 C27 109.9(3)
C24 C25 H25A 109.5
C24 C25 H25B 109.5
H25A C25 H25B 109.5
C24 C25 H25C 109.5
H25A C25 H25C 109.5
H25B C25 H25C 109.5
C24 C26 H26A 109.5
C24 C26 H26B 109.5
H26A C26 H26B 109.5
C24 C26 H26C 109.5
H26A C26 H26C 109.5
H26B C26 H26C 109.5
C24 C27 H27A 109.5
C24 C27 H27B 109.5
H27A C27 H27B 109.5
C24 C27 H27C 109.5
H27A C27 H27C 109.5
H27B C27 H27C 109.5
N6 C28 C17 112.9(2)
N6 C28 H28A 109.0
C17 C28 H28A 109.0
N6 C28 H28B 109.0
C17 C28 H28B 109.0
H28A C28 H28B 107.8
N6 C29 C32 113.7(3)
N6 C29 C30 109.0(3)
C32 C29 C30 110.0(3)
N6 C29 C31 105.7(3)
C32 C29 C31 109.3(3)
C30 C29 C31 109.0(3)
C29 C30 H30A 109.5
C29 C30 H30B 109.5
H30A C30 H30B 109.5
C29 C30 H30C 109.5
H30A C30 H30C 109.5
H30B C30 H30C 109.5
C29 C31 H31A 109.5
C29 C31 H31B 109.5
H31A C31 H31B 109.5
C29 C31 H31C 109.5
H31A C31 H31C 109.5
H31B C31 H31C 109.5
C29 C32 H32A 109.5
C29 C32 H32B 109.5
H32A C32 H32B 109.5
C29 C32 H32C 109.5
H32A C32 H32C 109.5
H32B C32 H32C 109.5

loop_
_geom_bond_atom_site_label_1
_geom_bond_atom_site_label_2
_geom_bond_distance
Sn O1 2.0700(18)
Sn O2 2.073(2)
Sn N4 2.425(3)
Sn N1 2.484(3)
O1 C1 1.419(3)
O2 C17 1.420(3)
N1 C2 1.476(4)
N1 C3 1.485(4)
N1 H1 0.83(3)
N2 C7 1.454(4)
N2 C8 1.476(4)
N2 H2 0.852(18)
N3 C12 1.464(4)
N3 C13 1.475(4)
N3 H3 0.848(17)
N4 C18 1.475(4)
N4 C19 1.485(4)
N4 H4 0.87(3)
N5 C23 1.458(4)
N5 C24 1.478(4)
N5 H5 0.90(4)
N6 C28 1.465(4)
N6 C29 1.473(4)
N6 H6 0.835(17)
C1 C2 1.531(4)
C1 C12 1.543(4)
C1 C7 1.545(4)
C2 H2A 0.9900
C2 H2B 0.9900
C3 C4 1.524(5)
C3 C5 1.528(4)
C3 C6 1.537(4)
C4 H4A 0.9800
C4 H4B 0.9800
C4 H4C 0.9800
C5 H5A 0.9800
C5 H5B 0.9800
C5 H5C 0.9800
C6 H6A 0.9800
C6 H6B 0.9800
C6 H6C 0.9800
C7 H7A 0.9900
C7 H7B 0.9900
C8 C9 1.514(5)
C8 C11 1.520(5)
C8 C10 1.521(5)
C9 H9A 0.9800
C9 H9B 0.9800
C9 H9C 0.9800
C10 H10A 0.9800
C10 H10B 0.9800
C10 H10C 0.9800
C11 H11A 0.9800
C11 H11B 0.9800
C11 H11C 0.9800
C12 H12A 0.9900
C12 H12B 0.9900
C13 C14 1.530(5)
C13 C16 1.531(5)
C13 C15 1.540(5)
C14 H14A 0.9800
C14 H14B 0.9800
C14 H14C 0.9800
C15 H15A 0.9800
C15 H15B 0.9800
C15 H15C 0.9800
C16 H16A 0.9800
C16 H16B 0.9800
C16 H16C 0.9800
C17 C18 1.534(4)
C17 C23 1.538(4)
C17 C28 1.548(4)
C18 H18A 0.9900
C18 H18B 0.9900
C19 C20 1.526(5)
C19 C21 1.528(5)
C19 C22 1.533(4)
C20 H20A 0.9800
C20 H20B 0.9800
C20 H20C 0.9800
C21 H21A 0.9800
C21 H21B 0.9800
C21 H21C 0.9800
C22 H22A 0.9800
C22 H22B 0.9800
C22 H22C 0.9800
C23 H23A 0.9900
C23 H23B 0.9900
C24 C25 1.521(5)
C24 C26 1.523(5)
C24 C27 1.530(5)
C25 H25A 0.9800
C25 H25B 0.9800
C25 H25C 0.9800
C26 H26A 0.9800
C26 H26B 0.9800
C26 H26C 0.9800
C27 H27A 0.9800
C27 H27B 0.9800
C27 H27C 0.9800
C28 H28A 0.9900
C28 H28B 0.9900
C29 C32 1.520(5)
C29 C30 1.523(5)
C29 C31 1.532(4)
C30 H30A 0.9800
C30 H30B 0.9800
C30 H30C 0.9800
C31 H31A 0.9800
C31 H31B 0.9800
C31 H31C 0.9800
C32 H32A 0.9800
C32 H32B 0.9800
C32 H32C 0.9800
